data_2212531
loop_
_publ_author_name
'J. Suresh'
'R. Suresh Kumar'
'S. Perumal'
'S. Natarajan'

_publ_section_title
;(2<i>RS</i>,5<i>RS</i>,6<i>RS</i>)-Ethyl
 4-hydroxy-2,6-di-<i>p</i>-tolyl-5-<i>p</i>-tolylsulfanyl-1,2,5,6-tetrahydropyridine-3-carboxylate
;
_journal_coeditor_code DN2129
_journal_issue 3
_journal_name_full 'Acta Crystallographica Section E'
_journal_page_first o1375
_journal_page_last o1376
_journal_paper_doi 10.1107/S1600536807007167
_journal_volume 63
_journal_year 2007
_chemical_formula_iupac 'C29 H31 N O3 S'
_chemical_formula_moiety 'C29 H31 N O3 S'
_chemical_formula_sum 'C29 H31 N O3 S'
_chemical_formula_weight 473.61
_chemical_name_systematic
;
(2RS,5RS,6RS)-Ethyl 4-hydroxy-2,6-di-p-tolyl-5-p-tolylsulfanyl-
1,2,5,6-tetrahydropyridine-3-carboxylate
;
_space_group_IT_number 15
_symmetry_cell_setting monoclinic
_symmetry_space_group_name_Hall '-I 2ya'
_symmetry_space_group_name_H-M 'I 1 2/a 1'
_atom_sites_solution_hydrogens geom
_atom_sites_solution_primary direct
_atom_sites_solution_secondary difmap
_audit_creation_method SHELXL-97
_cell_angle_alpha 90
_cell_angle_beta 96.990(11)
_cell_angle_gamma 90
_cell_formula_units_Z 8
_cell_length_a 12.7293(7)
_cell_length_b 10.4916(12)
_cell_length_c 39.6468(10)
_cell_measurement_reflns_used 25
_cell_measurement_temperature 293(2)
_cell_measurement_theta_max 25
_cell_measurement_theta_min 2
_cell_volume 5255.5(7)
_computing_cell_refinement 'CAD-4 EXPRESS'
_computing_data_collection 'CAD-4 EXPRESS (Enraf--Nonius, 1994)'
_computing_data_reduction 'XCAD4 (Harms & Wocadlo, 1996)'
_computing_molecular_graphics 'PLATON (Spek, 2003)'
_computing_publication_material SHELXL97
_computing_structure_refinement 'SHELXL97 (Sheldrick, 1997)'
_computing_structure_solution 'SHELXS97 (Sheldrick, 1997)'
_diffrn_ambient_temperature 293(2)
_diffrn_measured_fraction_theta_full 0.998
_diffrn_measured_fraction_theta_max 0.998
_diffrn_measurement_device_type 'Nonius MACH-3 four-circle'
_diffrn_measurement_method \w
_diffrn_radiation_monochromator graphite
_diffrn_radiation_source 'fine-focus sealed tube'
_diffrn_radiation_type MoK\a
_diffrn_radiation_wavelength 0.71073
_diffrn_reflns_av_R_equivalents 0.0367
_diffrn_reflns_av_sigmaI/netI 0.0583
_diffrn_reflns_limit_h_max 15
_diffrn_reflns_limit_h_min -14
_diffrn_reflns_limit_k_max 12
_diffrn_reflns_limit_k_min -1
_diffrn_reflns_limit_l_max 47
_diffrn_reflns_limit_l_min -14
_diffrn_reflns_number 5261
_diffrn_reflns_theta_full 25.00
_diffrn_reflns_theta_max 25.00
_diffrn_reflns_theta_min 2.01
_diffrn_standards_decay_% 0
_diffrn_standards_interval_time 60
_diffrn_standards_number 3
_exptl_absorpt_coefficient_mu 0.153
_exptl_absorpt_correction_T_max 0.982
_exptl_absorpt_correction_T_min 0.969
_exptl_absorpt_correction_type psi-scan
_exptl_absorpt_process_details '(North <i>et al.</i>,  1968)'
_exptl_crystal_colour colourless
_exptl_crystal_density_diffrn 1.197
_exptl_crystal_density_method 'not measured'
_exptl_crystal_description block
_exptl_crystal_F_000 2016
_exptl_crystal_size_max 0.18
_exptl_crystal_size_mid 0.16
_exptl_crystal_size_min 0.12
_refine_diff_density_max 0.364
_refine_diff_density_min -0.368
_refine_ls_extinction_method none
_refine_ls_goodness_of_fit_ref 1.001
_refine_ls_hydrogen_treatment mixed
_refine_ls_matrix_type full
_refine_ls_number_parameters 316
_refine_ls_number_reflns 4639
_refine_ls_number_restraints 0
_refine_ls_restrained_S_all 1.001
_refine_ls_R_factor_all 0.1326
_refine_ls_R_factor_gt 0.0432
_refine_ls_shift/su_max 0.001
_refine_ls_shift/su_mean 0.000
_refine_ls_structure_factor_coef Fsqd
_refine_ls_weighting_details 'calc w=1/[\s^2^(Fo^2^)+(0.0693P)^2^+2.001P] where P=(Fo^2^+2Fc^2^)/3'
_refine_ls_weighting_scheme calc
_refine_ls_wR_factor_gt 0.1130
_refine_ls_wR_factor_ref 0.1460
_reflns_number_gt 2240
_reflns_number_total 4639
_reflns_threshold_expression I>2\s(I)
_cod_data_source_file dn2129.cif
_cod_data_source_block I
_cod_original_sg_symbol_H-M 'I 2/a'
_cod_database_code 2212531
_cod_database_fobs_code 2212531

loop_
_symmetry_equiv_pos_as_xyz
'x, y, z'
'-x+1/2, y, -z'
'x+1/2, y+1/2, z+1/2'
'-x+1, y+1/2, -z+1/2'
'-x, -y, -z'
'x-1/2, -y, z'
'-x+1/2, -y+1/2, -z+1/2'
'x, -y+1/2, z+1/2'

loop_
_atom_site_type_symbol
_atom_site_label
_atom_site_fract_x
_atom_site_fract_y
_atom_site_fract_z
_atom_site_U_iso_or_equiv
_atom_site_adp_type
_atom_site_calc_flag
_atom_site_refinement_flags
_atom_site_occupancy
C C2 0.45209(19) 0.1153(2) 0.09155(7) 0.0488(6) Uani d . 1
H H2 0.4374 0.0465 0.0749 0.059 Uiso calc R 1
C C3 0.5714(2) 0.1288(2) 0.09768(7) 0.0510(7) Uani d . 1
C C4 0.6229(2) 0.1383(2) 0.12970(8) 0.0557(7) Uani d . 1
C C5 0.5659(2) 0.1433(2) 0.16078(7) 0.0585(7) Uani d . 1
H H5 0.5784 0.0605 0.1720 0.070 Uiso calc R 1
C C6 0.4455(2) 0.1549(2) 0.15219(7) 0.0521(7) Uani d . 1
H H6 0.4279 0.2430 0.1456 0.063 Uiso calc R 1
C C7 0.6305(2) 0.1220(3) 0.06915(9) 0.0651(8) Uani d . 1
C C8 0.6172(3) 0.1197(4) 0.00845(9) 0.0882(11) Uani d . 1
H H8A 0.6283 0.0322 0.0018 0.106 Uiso calc R 1
H H8B 0.6857 0.1613 0.0124 0.106 Uiso calc R 1
C C9 0.5503(3) 0.1857(4) -0.01877(10) 0.1007(12) Uani d . 1
H H9A 0.5369 0.2710 -0.0117 0.151 Uiso calc R 1
H H9B 0.4844 0.1410 -0.0236 0.151 Uiso calc R 1
H H9C 0.5856 0.1882 -0.0388 0.151 Uiso calc R 1
C C21 0.39232(19) 0.2320(2) 0.07651(6) 0.0474(6) Uani d . 1
C C22 0.2966(2) 0.2148(3) 0.05642(8) 0.0680(8) Uani d . 1
H H22 0.2732 0.1327 0.0508 0.082 Uiso calc R 1
C C23 0.2355(3) 0.3180(4) 0.04463(9) 0.0834(10) Uani d . 1
H H23 0.1717 0.3037 0.0311 0.100 Uiso calc R 1
C C24 0.2663(3) 0.4414(3) 0.05238(9) 0.0753(9) Uani d . 1
C C25 0.3625(3) 0.4579(3) 0.07159(8) 0.0712(9) Uani d . 1
H H25 0.3865 0.5402 0.0769 0.085 Uiso calc R 1
C C26 0.4247(2) 0.3554(3) 0.08331(7) 0.0593(7) Uani d . 1
H H26 0.4899 0.3701 0.0961 0.071 Uiso calc R 1
C C27 0.1938(3) 0.5527(4) 0.04086(11) 0.1205(16) Uani d . 1
H H27A 0.2325 0.6311 0.0442 0.181 Uiso calc R 1
H H27B 0.1350 0.5541 0.0539 0.181 Uiso calc R 1
H H27C 0.1681 0.5430 0.0172 0.181 Uiso calc R 1
C C51 0.5961(2) 0.4097(3) 0.16969(7) 0.0559(7) Uani d . 1
C C52 0.5131(3) 0.4864(3) 0.17575(9) 0.0788(9) Uani d . 1
H H52 0.4666 0.4596 0.1907 0.095 Uiso calc R 1
C C53 0.4982(3) 0.6039(3) 0.15978(10) 0.0855(11) Uani d . 1
H H53 0.4415 0.6546 0.1642 0.103 Uiso calc R 1
C C54 0.5649(3) 0.6471(3) 0.13754(8) 0.0706(8) Uani d . 1
C C55 0.6480(2) 0.5696(3) 0.13191(8) 0.0671(8) Uani d . 1
H H55 0.6947 0.5965 0.1170 0.080 Uiso calc R 1
C C56 0.6642(2) 0.4528(3) 0.14776(8) 0.0624(8) Uani d . 1
H H56 0.7216 0.4028 0.1436 0.075 Uiso calc R 1
C C57 0.5500(4) 0.7758(3) 0.12013(11) 0.1141(14) Uani d . 1
H H57A 0.6101 0.8289 0.1272 0.171 Uiso calc R 1
H H57B 0.4871 0.8155 0.1262 0.171 Uiso calc R 1
H H57C 0.5436 0.7642 0.0959 0.171 Uiso calc R 1
C C61 0.3834(2) 0.1171(2) 0.18070(7) 0.0542(7) Uani d . 1
C C62 0.4034(2) 0.0057(3) 0.19947(7) 0.0643(8) Uani d . 1
H H62 0.4602 -0.0457 0.1955 0.077 Uiso calc R 1
C C63 0.3408(3) -0.0297(3) 0.22379(8) 0.0712(9) Uani d . 1
H H63 0.3567 -0.1042 0.2361 0.085 Uiso calc R 1
C C64 0.2549(3) 0.0424(3) 0.23048(7) 0.0685(8) Uani d . 1
C C65 0.2345(3) 0.1527(3) 0.21165(8) 0.0758(9) Uani d . 1
H H65 0.1769 0.2032 0.2154 0.091 Uiso calc R 1
C C66 0.2980(2) 0.1890(3) 0.18747(8) 0.0672(8) Uani d . 1
H H66 0.2827 0.2641 0.1754 0.081 Uiso calc R 1
C C67 0.1854(3) 0.0030(4) 0.25703(8) 0.0932(11) Uani d . 1
H H67A 0.1200 0.0495 0.2536 0.140 Uiso calc R 1
H H67B 0.2210 0.0214 0.2793 0.140 Uiso calc R 1
H H67C 0.1711 -0.0867 0.2551 0.140 Uiso calc R 1
N N1 0.4145(2) 0.0707(2) 0.12301(6) 0.0514(6) Uani d . 1
O O1 0.73162(18) 0.1402(3) 0.13714(7) 0.1051(8) Uani d . 1
H H1A 0.7588 0.1304 0.1196 0.158 Uiso calc R 1
O O2 0.72698(16) 0.1173(2) 0.06965(6) 0.0831(7) Uani d . 1
O O3 0.56696(15) 0.1217(2) 0.03906(6) 0.0751(6) Uani d . 1
S S1 0.61819(7) 0.26291(8) 0.19199(2) 0.0750(3) Uani d . 1
H H1 0.348(2) 0.067(2) 0.1201(6) 0.049(8) Uiso d . 1

loop_
_atom_site_aniso_label
_atom_site_aniso_U_11
_atom_site_aniso_U_22
_atom_site_aniso_U_33
_atom_site_aniso_U_12
_atom_site_aniso_U_13
_atom_site_aniso_U_23
C2 0.0459(15) 0.0443(15) 0.0574(17) -0.0040(12) 0.0107(12) -0.0061(13)
C3 0.0458(15) 0.0388(14) 0.0694(19) 0.0030(12) 0.0110(14) 0.0002(14)
C4 0.0425(15) 0.0363(15) 0.086(2) 0.0043(12) 0.0000(15) 0.0017(14)
C5 0.0604(18) 0.0407(15) 0.0712(19) -0.0012(13) -0.0044(15) 0.0029(14)
C6 0.0595(17) 0.0395(14) 0.0563(17) 0.0012(13) 0.0024(13) 0.0017(13)
C7 0.0568(19) 0.0480(17) 0.091(2) 0.0027(15) 0.0118(18) -0.0013(16)
C8 0.077(2) 0.108(3) 0.087(3) -0.001(2) 0.037(2) -0.008(2)
C9 0.114(3) 0.107(3) 0.084(3) -0.012(3) 0.023(2) -0.003(2)
C21 0.0418(14) 0.0488(16) 0.0528(15) -0.0029(12) 0.0104(12) -0.0002(13)
C22 0.0569(18) 0.065(2) 0.079(2) -0.0058(16) -0.0024(16) 0.0004(17)
C23 0.0538(19) 0.101(3) 0.091(3) 0.006(2) -0.0079(17) 0.019(2)
C24 0.072(2) 0.074(2) 0.082(2) 0.0197(19) 0.0194(18) 0.0223(19)
C25 0.079(2) 0.0535(18) 0.081(2) 0.0028(17) 0.0126(18) 0.0095(16)
C26 0.0562(17) 0.0506(17) 0.0703(19) -0.0022(14) 0.0043(14) 0.0048(15)
C27 0.112(3) 0.117(3) 0.136(4) 0.059(3) 0.026(3) 0.049(3)
C51 0.0594(17) 0.0484(16) 0.0586(17) -0.0060(14) 0.0019(14) -0.0077(14)
C52 0.075(2) 0.071(2) 0.097(2) -0.0102(19) 0.0321(18) -0.014(2)
C53 0.074(2) 0.058(2) 0.128(3) 0.0128(18) 0.024(2) -0.015(2)
C54 0.076(2) 0.0503(18) 0.084(2) 0.0023(17) 0.0039(18) -0.0079(17)
C55 0.075(2) 0.0518(18) 0.076(2) -0.0083(16) 0.0176(16) -0.0053(16)
C56 0.0541(17) 0.0521(18) 0.081(2) 0.0009(14) 0.0096(16) -0.0092(16)
C57 0.144(4) 0.058(2) 0.137(4) 0.017(2) 0.004(3) 0.010(2)
C61 0.0598(17) 0.0457(16) 0.0557(17) -0.0016(14) 0.0017(13) -0.0020(13)
C62 0.0684(19) 0.0578(18) 0.0669(19) 0.0105(15) 0.0091(16) 0.0090(16)
C63 0.083(2) 0.069(2) 0.0601(19) -0.0010(18) 0.0046(17) 0.0121(16)
C64 0.073(2) 0.079(2) 0.0533(18) -0.0083(19) 0.0040(15) -0.0072(17)
C65 0.071(2) 0.082(2) 0.077(2) 0.0142(18) 0.0177(18) -0.0032(19)
C66 0.073(2) 0.0593(18) 0.070(2) 0.0118(17) 0.0106(17) 0.0079(16)
C67 0.095(3) 0.119(3) 0.069(2) -0.013(2) 0.0229(19) 0.004(2)
N1 0.0488(14) 0.0435(13) 0.0617(15) -0.0027(11) 0.0056(12) -0.0008(11)
O1 0.0735(16) 0.0908(18) 0.147(2) 0.0100(14) -0.0015(15) 0.0041(19)
O2 0.0493(12) 0.0905(17) 0.1127(18) 0.0116(12) 0.0229(12) 0.0049(14)
O3 0.0566(12) 0.0958(16) 0.0769(15) -0.0003(11) 0.0254(11) -0.0089(13)
S1 0.0887(6) 0.0617(5) 0.0689(5) -0.0147(4) -0.0135(4) 0.0031(4)

loop_
_atom_type_symbol
_atom_type_description
_atom_type_scat_dispersion_real
_atom_type_scat_dispersion_imag
_atom_type_scat_source
C C 0.0033 0.0016 'International Tables Vol C Tables 4.2.6.8 and 6.1.1.4'
H H 0.0000 0.0000 'International Tables Vol C Tables 4.2.6.8 and 6.1.1.4'
N N 0.0061 0.0033 'International Tables Vol C Tables 4.2.6.8 and 6.1.1.4'
O O 0.0106 0.0060 'International Tables Vol C Tables 4.2.6.8 and 6.1.1.4'
S S 0.1246 0.1234 'International Tables Vol C Tables 4.2.6.8 and 6.1.1.4'

loop_
_geom_angle_atom_site_label_1
_geom_angle_atom_site_label_2
_geom_angle_atom_site_label_3
_geom_angle
N1 C2 C3 108.5(2)
N1 C2 C21 113.0(2)
C3 C2 C21 115.5(2)
N1 C2 H2 106.4
C3 C2 H2 106.4
C21 C2 H2 106.4
C4 C3 C7 120.0(3)
C4 C3 C2 121.1(2)
C7 C3 C2 118.7(3)
C3 C4 O1 123.9(3)
C3 C4 C5 122.8(2)
O1 C4 C5 113.3(3)
C4 C5 C6 112.9(2)
C4 C5 S1 113.90(19)
C6 C5 S1 111.53(19)
C4 C5 H5 105.9
C6 C5 H5 105.9
S1 C5 H5 105.9
N1 C6 C61 108.4(2)
N1 C6 C5 107.0(2)
C61 C6 C5 114.4(2)
N1 C6 H6 109.0
C61 C6 H6 109.0
C5 C6 H6 109.0
O2 C7 O3 120.2(3)
O2 C7 C3 127.5(3)
O3 C7 C3 112.3(3)
O3 C8 C9 109.6(3)
O3 C8 H8A 109.8
C9 C8 H8A 109.8
O3 C8 H8B 109.8
C9 C8 H8B 109.8
H8A C8 H8B 108.2
C8 C9 H9A 109.5
C8 C9 H9B 109.5
H9A C9 H9B 109.5
C8 C9 H9C 109.5
H9A C9 H9C 109.5
H9B C9 H9C 109.5
C26 C21 C22 117.2(3)
C26 C21 C2 123.8(2)
C22 C21 C2 118.9(2)
C23 C22 C21 120.9(3)
C23 C22 H22 119.6
C21 C22 H22 119.6
C24 C23 C22 121.9(3)
C24 C23 H23 119.1
C22 C23 H23 119.1
C25 C24 C23 117.0(3)
C25 C24 C27 122.5(4)
C23 C24 C27 120.5(3)
C24 C25 C26 121.6(3)
C24 C25 H25 119.2
C26 C25 H25 119.2
C21 C26 C25 121.4(3)
C21 C26 H26 119.3
C25 C26 H26 119.3
C24 C27 H27A 109.5
C24 C27 H27B 109.5
H27A C27 H27B 109.5
C24 C27 H27C 109.5
H27A C27 H27C 109.5
H27B C27 H27C 109.5
C52 C51 C56 118.4(3)
C52 C51 S1 119.9(2)
C56 C51 S1 121.6(2)
C51 C52 C53 120.5(3)
C51 C52 H52 119.8
C53 C52 H52 119.8
C54 C53 C52 121.6(3)
C54 C53 H53 119.2
C52 C53 H53 119.2
C53 C54 C55 117.2(3)
C53 C54 C57 122.2(3)
C55 C54 C57 120.6(3)
C54 C55 C56 121.8(3)
C54 C55 H55 119.1
C56 C55 H55 119.1
C51 C56 C55 120.5(3)
C51 C56 H56 119.7
C55 C56 H56 119.7
C54 C57 H57A 109.5
C54 C57 H57B 109.5
H57A C57 H57B 109.5
C54 C57 H57C 109.5
H57A C57 H57C 109.5
H57B C57 H57C 109.5
C66 C61 C62 117.0(3)
C66 C61 C6 120.0(3)
C62 C61 C6 122.9(3)
C63 C62 C61 121.2(3)
C63 C62 H62 119.4
C61 C62 H62 119.4
C62 C63 C64 121.8(3)
C62 C63 H63 119.1
C64 C63 H63 119.1
C63 C64 C65 117.1(3)
C63 C64 C67 121.9(3)
C65 C64 C67 121.0(3)
C66 C65 C64 121.1(3)
C66 C65 H65 119.4
C64 C65 H65 119.4
C61 C66 C65 121.8(3)
C61 C66 H66 119.1
C65 C66 H66 119.1
C64 C67 H67A 109.5
C64 C67 H67B 109.5
H67A C67 H67B 109.5
C64 C67 H67C 109.5
H67A C67 H67C 109.5
H67B C67 H67C 109.5
C2 N1 C6 113.2(2)
C2 N1 H1 108.7(17)
C6 N1 H1 107.8(18)
C4 O1 H1A 109.5
C7 O3 C8 117.6(2)
C51 S1 C5 103.59(13)

loop_
_geom_bond_atom_site_label_1
_geom_bond_atom_site_label_2
_geom_bond_distance
_geom_bond_publ_flag
C2 N1 1.466(3) ?
C2 C3 1.516(3) ?
C2 C21 1.525(4) ?
C2 H2 0.9800 ?
C3 C4 1.360(4) ?
C3 C7 1.434(4) ?
C4 O1 1.379(3) ?
C4 C5 1.505(4) ?
C5 C6 1.533(4) ?
C5 S1 1.830(3) y
C5 H5 0.9800 ?
C6 N1 1.471(3) ?
C6 C61 1.509(4) ?
C6 H6 0.9800 ?
C7 O2 1.227(3) y
C7 O3 1.357(4) y
C8 O3 1.439(4) y
C8 C9 1.465(5) ?
C8 H8A 0.9700 ?
C8 H8B 0.9700 ?
C9 H9A 0.9600 ?
C9 H9B 0.9600 ?
C9 H9C 0.9600 ?
C21 C26 1.375(4) ?
C21 C22 1.384(4) ?
C22 C23 1.381(4) ?
C22 H22 0.9300 ?
C23 C24 1.377(5) ?
C23 H23 0.9300 ?
C24 C25 1.372(5) ?
C24 C27 1.524(4) ?
C25 C26 1.383(4) ?
C25 H25 0.9300 ?
C26 H26 0.9300 ?
C27 H27A 0.9600 ?
C27 H27B 0.9600 ?
C27 H27C 0.9600 ?
C51 C52 1.372(4) ?
C51 C56 1.377(4) ?
C51 S1 1.781(3) y
C52 C53 1.388(5) ?
C52 H52 0.9300 ?
C53 C54 1.374(5) ?
C53 H53 0.9300 ?
C54 C55 1.375(4) ?
C54 C57 1.517(4) ?
C55 C56 1.381(4) ?
C55 H55 0.9300 ?
C56 H56 0.9300 ?
C57 H57A 0.9600 ?
C57 H57B 0.9600 ?
C57 H57C 0.9600 ?
C61 C66 1.376(4) ?
C61 C62 1.392(4) ?
C62 C63 1.375(4) ?
C62 H62 0.9300 ?
C63 C64 1.381(4) ?
C63 H63 0.9300 ?
C64 C65 1.385(4) ?
C64 C67 1.513(4) ?
C65 C66 1.381(4) ?
C65 H65 0.9300 ?
C66 H66 0.9300 ?
C67 H67A 0.9600 ?
C67 H67B 0.9600 ?
C67 H67C 0.9600 ?
N1 H1 0.84(2) ?
O1 H1A 0.8200 ?

loop_
_geom_hbond_atom_site_label_D
_geom_hbond_atom_site_label_H
_geom_hbond_atom_site_label_A
_geom_hbond_site_symmetry_A
_geom_hbond_distance_DH
_geom_hbond_distance_HA
_geom_hbond_distance_DA
_geom_hbond_angle_DHA
O1 H1A O2 . 0.82 1.98 2.680(4) 143
C26 H26 Cg1 . 0.93 2.95 3.698(3) 139
C55 H55 Cg2 4_565 0.93 2.95 3.878(3) 174

loop_
_geom_torsion_atom_site_label_1
_geom_torsion_atom_site_label_2
_geom_torsion_atom_site_label_3
_geom_torsion_atom_site_label_4
_geom_torsion
_geom_torsion_publ_flag
N1 C2 C3 C4 -19.5(3) y
C21 C2 C3 C4 108.5(3) y
N1 C2 C3 C7 155.9(2) ?
C21 C2 C3 C7 -76.1(3) y
C7 C3 C4 O1 -1.0(4) ?
C2 C3 C4 O1 174.4(3) ?
C7 C3 C4 C5 -178.8(2) ?
C2 C3 C4 C5 -3.4(4) y
C3 C4 C5 C6 -7.9(4) y
O1 C4 C5 C6 174.1(2) ?
C3 C4 C5 S1 -136.4(2) ?
O1 C4 C5 S1 45.6(3) ?
C4 C5 C6 N1 40.7(3) y
S1 C5 C6 N1 170.42(17) ?
C4 C5 C6 C61 160.8(2) y
S1 C5 C6 C61 -69.5(3) ?
C4 C3 C7 O2 3.9(4) ?
C2 C3 C7 O2 -171.6(3) ?
C4 C3 C7 O3 -175.7(2) ?
C2 C3 C7 O3 8.8(3) ?
N1 C2 C21 C26 92.8(3) ?
C3 C2 C21 C26 -32.9(4) ?
N1 C2 C21 C22 -83.2(3) ?
C3 C2 C21 C22 151.0(3) ?
C26 C21 C22 C23 -1.8(4) ?
C2 C21 C22 C23 174.5(3) ?
C21 C22 C23 C24 -0.4(5) ?
C22 C23 C24 C25 2.0(5) ?
C22 C23 C24 C27 -176.1(3) ?
C23 C24 C25 C26 -1.4(5) ?
C27 C24 C25 C26 176.5(3) ?
C22 C21 C26 C25 2.3(4) ?
C2 C21 C26 C25 -173.8(3) ?
C24 C25 C26 C21 -0.7(5) ?
C56 C51 C52 C53 0.7(5) ?
S1 C51 C52 C53 176.8(3) ?
C51 C52 C53 C54 0.1(5) ?
C52 C53 C54 C55 -0.5(5) ?
C52 C53 C54 C57 -179.5(3) ?
C53 C54 C55 C56 0.2(5) ?
C57 C54 C55 C56 179.2(3) ?
C52 C51 C56 C55 -1.0(4) ?
S1 C51 C56 C55 -177.1(2) ?
C54 C55 C56 C51 0.6(4) ?
N1 C6 C61 C66 -102.8(3) ?
C5 C6 C61 C66 137.9(3) ?
N1 C6 C61 C62 72.4(3) ?
C5 C6 C61 C62 -46.9(4) ?
C66 C61 C62 C63 -0.5(4) ?
C6 C61 C62 C63 -175.7(3) ?
C61 C62 C63 C64 0.7(5) ?
C62 C63 C64 C65 -0.2(5) ?
C62 C63 C64 C67 179.5(3) ?
C63 C64 C65 C66 -0.5(5) ?
C67 C64 C65 C66 179.8(3) ?
C62 C61 C66 C65 -0.2(4) ?
C6 C61 C66 C65 175.2(3) ?
C64 C65 C66 C61 0.7(5) ?
C3 C2 N1 C6 57.0(3) y
C21 C2 N1 C6 -72.4(3) ?
C61 C6 N1 C2 167.6(2) y
C5 C6 N1 C2 -68.6(3) y
O2 C7 O3 C8 -1.8(4) ?
C3 C7 O3 C8 177.9(3) ?
C9 C8 O3 C7 -149.9(3) ?
C52 C51 S1 C5 102.3(3) ?
C56 C51 S1 C5 -81.7(2) ?
C4 C5 S1 C51 62.6(2) ?
C6 C5 S1 C51 -66.6(2) ?
